data_4514222
loop_
_publ_author_name
'Liao, Yun'
'Lu, Qianqian'
'Chen, Gui'
'Yu, Yinghua'
'Li, Chunsen'
'Huang, Xueliang'

_publ_section_title
;
 Rhodium-Catalyzed Azide--Alkyne Cycloaddition of Internal Ynamides:
 Regioselective Assembly of 5-Amino-Triazoles under Mild Conditions
;
_journal_issue 11
_journal_name_full 'ACS Catalysis'
_journal_page_first 7529
_journal_paper_doi 10.1021/acscatal.7b02558
_journal_volume 7
_journal_year 2017
_chemical_formula_sum 'C36 H32 N8 O4'
_chemical_formula_weight 640.70
_chemical_name_systematic
; 
 ? 
;
_space_group_IT_number 19
_symmetry_cell_setting orthorhombic
_symmetry_space_group_name_Hall 'P 2ac 2ab'
_symmetry_space_group_name_H-M 'P 21 21 21'
_atom_sites_solution_hydrogens geom
_atom_sites_solution_primary direct
_atom_sites_solution_secondary difmap
_audit_creation_method SHELXL-97
_cell_angle_alpha 90.00
_cell_angle_beta 90.00
_cell_angle_gamma 90.00
_cell_formula_units_Z 2
_cell_length_a 5.7087(15)
_cell_length_b 16.280(4)
_cell_length_c 17.073(5)
_cell_measurement_reflns_used 3633
_cell_measurement_temperature 293(2)
_cell_measurement_theta_max 27.4932
_cell_measurement_theta_min 2.3859
_cell_volume 1586.7(7)
_computing_structure_refinement 'SHELXL-97 (Sheldrick, 1997)'
_computing_structure_solution 'SHELXS-97 (Sheldrick, 1990)'
_diffrn_ambient_temperature 293(2)
_diffrn_measured_fraction_theta_full 0.980
_diffrn_measured_fraction_theta_max 0.980
_diffrn_measurement_device_type 'Bruker P4'
_diffrn_measurement_method '\w scans'
_diffrn_radiation_monochromator graphite
_diffrn_radiation_source 'fine-focus sealed tube'
_diffrn_radiation_type MoK\a
_diffrn_radiation_wavelength 0.71073
_diffrn_reflns_av_R_equivalents 0.0206
_diffrn_reflns_av_sigmaI/netI 0.0243
_diffrn_reflns_limit_h_max 7
_diffrn_reflns_limit_h_min -7
_diffrn_reflns_limit_k_max 21
_diffrn_reflns_limit_k_min -21
_diffrn_reflns_limit_l_max 22
_diffrn_reflns_limit_l_min -22
_diffrn_reflns_number 9968
_diffrn_reflns_theta_full 27.48
_diffrn_reflns_theta_max 27.48
_diffrn_reflns_theta_min 2.39
_exptl_absorpt_coefficient_mu 0.091
_exptl_crystal_colour White
_exptl_crystal_density_diffrn 1.341
_exptl_crystal_density_method 'not measured'
_exptl_crystal_description Prism
_exptl_crystal_F_000 672
_exptl_crystal_size_max 1.0
_exptl_crystal_size_mid 0.3000
_exptl_crystal_size_min 0.2000
_refine_diff_density_max 0.094
_refine_diff_density_min -0.120
_refine_diff_density_rms 0.027
_refine_ls_abs_structure_details 'Flack H D (1983), Acta Cryst. A39, 876-881'
_refine_ls_abs_structure_Flack -0.2(11)
_refine_ls_extinction_method none
_refine_ls_goodness_of_fit_ref 1.009
_refine_ls_hydrogen_treatment mixed
_refine_ls_matrix_type full
_refine_ls_number_parameters 217
_refine_ls_number_reflns 3481
_refine_ls_number_restraints 0
_refine_ls_restrained_S_all 1.009
_refine_ls_R_factor_all 0.0388
_refine_ls_R_factor_gt 0.0337
_refine_ls_shift/su_max 0.001
_refine_ls_shift/su_mean 0.000
_refine_ls_structure_factor_coef Fsqd
_refine_ls_weighting_details 'calc w=1/[\s^2^(Fo^2^)+(0.0539P)^2^+0.0150P] where P=(Fo^2^+2Fc^2^)/3'
_refine_ls_weighting_scheme calc
_refine_ls_wR_factor_gt 0.0833
_refine_ls_wR_factor_ref 0.0864
_reflns_number_gt 3088
_reflns_number_total 3481
_reflns_threshold_expression >2sigma(I)
_cod_data_source_file cs7b02558_si_003.cif
_cod_data_source_block a
_cod_depositor_comments
;
The following automatic conversions were performed:

'_symmetry_cell_setting' value 'Orthorhombic' changed to
'orthorhombic' according to
/home/data/users/saulius/crontab/automatic-downloads/rss-feeds/ACS/lib/dictionaries/cif_core.dic
dictionary named 'cif_core.dic' version 2.4.2 from 2011-04-26.

Automatic conversion script
Id: cif_fix_values 4973 2017-02-22 13:04:09Z antanas 

 Adding full bibliography for 4514222--4514223.cif.
;
_cod_original_sg_symbol_H-M 'P2(1)2(1)2(1) '
_cod_database_code 4514222

loop_
_symmetry_equiv_pos_as_xyz
'x, y, z'
'-x+1/2, -y, z+1/2'
'-x, y+1/2, -z+1/2'
'x+1/2, -y+1/2, -z'

loop_
_atom_site_label
_atom_site_type_symbol
_atom_site_fract_x
_atom_site_fract_y
_atom_site_fract_z
_atom_site_U_iso_or_equiv
_atom_site_adp_type
_atom_site_occupancy
_atom_site_symmetry_multiplicity
_atom_site_calc_flag
_atom_site_refinement_flags
C1 C 0.5637(3) -0.17264(8) 0.60633(8) 0.0495(3) Uani 1 1 d .
H1A H 0.6791 -0.1355 0.6284 0.059 Uiso 1 1 calc R
H1B H 0.6461 -0.2151 0.5776 0.059 Uiso 1 1 calc R
O1 O -0.03328(19) -0.05992(7) 0.69633(6) 0.0641(3) Uani 1 1 d .
N1 N 0.30615(18) -0.01561(6) 0.63779(6) 0.0393(2) Uani 1 1 d .
C2 C 0.4226(2) -0.21127(7) 0.67160(7) 0.0434(3) Uani 1 1 d .
O2 O 0.21731(19) 0.02434(6) 0.75700(6) 0.0593(3) Uani 1 1 d .
N2 N 0.4097(2) -0.12748(6) 0.55314(6) 0.0447(3) Uani 1 1 d .
C3 C 0.2295(3) -0.25912(8) 0.65367(8) 0.0511(3) Uani 1 1 d .
H3 H 0.1897 -0.2680 0.6015 0.061 Uiso 1 1 calc R
N3 N 0.3526(2) -0.15885(7) 0.48305(6) 0.0541(3) Uani 1 1 d .
C4 C 0.0961(3) -0.29356(9) 0.71178(9) 0.0608(4) Uani 1 1 d .
H4 H -0.0337 -0.3254 0.6991 0.073 Uiso 1 1 calc R
N4 N 0.1921(2) -0.11095(7) 0.45158(6) 0.0533(3) Uani 1 1 d .
C5 C 0.1553(3) -0.28075(10) 0.78907(10) 0.0687(4) Uani 1 1 d .
H5 H 0.0656 -0.3040 0.8288 0.082 Uiso 1 1 calc R
C6 C 0.3464(4) -0.23371(11) 0.80729(9) 0.0700(5) Uani 1 1 d .
H6 H 0.3858 -0.2252 0.8595 0.084 Uiso 1 1 calc R
C7 C 0.4808(3) -0.19890(9) 0.74925(8) 0.0562(4) Uani 1 1 d .
H7 H 0.6105 -0.1671 0.7622 0.067 Uiso 1 1 calc R
C8 C 0.2837(2) -0.05828(7) 0.56685(7) 0.0393(3) Uani 1 1 d .
C9 C 0.1453(2) -0.04786(7) 0.50193(7) 0.0431(3) Uani 1 1 d .
C10 C -0.0289(2) 0.01494(8) 0.48233(7) 0.0440(3) Uani 1 1 d .
C11 C -0.0123(3) 0.09521(8) 0.50978(8) 0.0536(4) Uani 1 1 d .
H11 H 0.1110 0.1099 0.5425 0.064 Uiso 1 1 calc R
C12 C -0.1760(3) 0.15300(10) 0.48903(9) 0.0657(4) Uani 1 1 d .
H12 H -0.1632 0.2063 0.5081 0.079 Uiso 1 1 calc R
C13 C -0.3590(3) 0.13247(11) 0.44020(9) 0.0694(5) Uani 1 1 d .
H13 H -0.4685 0.1719 0.4257 0.083 Uiso 1 1 calc R
C14 C -0.3787(3) 0.05318(12) 0.41295(9) 0.0669(4) Uani 1 1 d .
H14 H -0.5024 0.0391 0.3802 0.080 Uiso 1 1 calc R
C15 C -0.2171(3) -0.00504(10) 0.43383(8) 0.0554(4) Uani 1 1 d .
H15 H -0.2330 -0.0585 0.4155 0.067 Uiso 1 1 calc R
C16 C 0.4872(3) 0.04506(9) 0.65546(8) 0.0517(3) Uani 1 1 d .
H16A H 0.4608 0.0962 0.6277 0.062 Uiso 1 1 calc R
H16B H 0.6426 0.0246 0.6434 0.062 Uiso 1 1 calc R
C17 C 0.4514(3) 0.05477(10) 0.74242(9) 0.0595(4) Uani 1 1 d .
H17A H 0.5662 0.0230 0.7714 0.071 Uiso 1 1 calc R
H17B H 0.4645 0.1120 0.7576 0.071 Uiso 1 1 calc R
C18 C 0.1461(2) -0.02143(8) 0.69627(7) 0.0424(3) Uani 1 1 d .

loop_
_atom_site_aniso_label
_atom_site_aniso_U_11
_atom_site_aniso_U_22
_atom_site_aniso_U_33
_atom_site_aniso_U_23
_atom_site_aniso_U_13
_atom_site_aniso_U_12
C1 0.0436(7) 0.0465(7) 0.0583(7) -0.0097(6) -0.0005(6) 0.0027(6)
O1 0.0477(6) 0.0793(7) 0.0652(6) -0.0176(5) 0.0135(5) -0.0191(6)
N1 0.0390(6) 0.0422(5) 0.0366(5) -0.0082(4) 0.0026(4) -0.0077(5)
C2 0.0435(7) 0.0378(6) 0.0488(7) -0.0074(5) -0.0032(6) 0.0065(6)
O2 0.0616(6) 0.0725(6) 0.0440(5) -0.0210(5) 0.0103(5) -0.0142(6)
N2 0.0504(7) 0.0422(5) 0.0416(5) -0.0070(4) 0.0035(5) -0.0013(5)
C3 0.0542(8) 0.0503(7) 0.0489(7) -0.0013(6) -0.0067(6) -0.0008(7)
N3 0.0667(8) 0.0518(6) 0.0439(6) -0.0155(5) 0.0058(6) -0.0024(6)
C4 0.0549(9) 0.0597(8) 0.0679(9) 0.0064(7) -0.0003(8) -0.0041(8)
N4 0.0666(8) 0.0512(6) 0.0421(5) -0.0108(5) 0.0000(6) -0.0045(6)
C5 0.0752(11) 0.0712(10) 0.0596(9) 0.0091(8) 0.0130(9) 0.0088(10)
C6 0.0859(13) 0.0794(10) 0.0446(7) -0.0054(7) -0.0058(8) 0.0113(10)
C7 0.0586(9) 0.0561(8) 0.0538(8) -0.0104(6) -0.0119(7) 0.0040(7)
C8 0.0420(7) 0.0395(6) 0.0365(6) -0.0062(5) 0.0049(5) -0.0054(5)
C9 0.0495(7) 0.0446(6) 0.0352(6) -0.0041(5) 0.0039(6) -0.0082(6)
C10 0.0485(7) 0.0519(7) 0.0316(6) 0.0000(5) 0.0031(6) -0.0064(6)
C11 0.0574(9) 0.0538(7) 0.0496(7) -0.0033(6) -0.0094(7) -0.0028(7)
C12 0.0769(11) 0.0575(8) 0.0626(8) -0.0017(7) -0.0045(9) 0.0068(9)
C13 0.0685(11) 0.0822(11) 0.0574(8) 0.0095(8) -0.0045(9) 0.0172(10)
C14 0.0576(10) 0.0946(12) 0.0484(8) 0.0003(8) -0.0112(7) -0.0026(10)
C15 0.0579(9) 0.0665(9) 0.0419(7) -0.0026(6) -0.0033(7) -0.0107(8)
C16 0.0474(8) 0.0555(7) 0.0522(8) -0.0105(6) 0.0025(7) -0.0158(7)
C17 0.0573(9) 0.0710(9) 0.0501(8) -0.0157(7) -0.0032(7) -0.0177(8)
C18 0.0403(7) 0.0444(6) 0.0426(6) -0.0076(5) 0.0037(6) -0.0010(6)

loop_
_atom_type_symbol
_atom_type_description
_atom_type_scat_dispersion_real
_atom_type_scat_dispersion_imag
_atom_type_scat_source
C C 0.0033 0.0016 'International Tables Vol C Tables 4.2.6.8 and 6.1.1.4'
H H 0.0000 0.0000 'International Tables Vol C Tables 4.2.6.8 and 6.1.1.4'
N N 0.0061 0.0033 'International Tables Vol C Tables 4.2.6.8 and 6.1.1.4'
O O 0.0106 0.0060 'International Tables Vol C Tables 4.2.6.8 and 6.1.1.4'

loop_
_geom_angle_atom_site_label_1
_geom_angle_atom_site_label_2
_geom_angle_atom_site_label_3
_geom_angle
N2 C1 C2 110.29(11)
C18 N1 C8 122.66(11)
C18 N1 C16 111.81(10)
C8 N1 C16 125.31(10)
C7 C2 C3 119.07(14)
C7 C2 C1 121.23(13)
C3 C2 C1 119.70(12)
C18 O2 C17 109.71(11)
N3 N2 C8 109.94(11)
N3 N2 C1 120.59(10)
C8 N2 C1 128.98(11)
C4 C3 C2 120.85(14)
N4 N3 N2 107.91(10)
C3 C4 C5 119.67(16)
N3 N4 C9 108.94(11)
C6 C5 C4 119.85(16)
C5 C6 C7 120.76(14)
C6 C7 C2 119.80(15)
N2 C8 C9 105.59(11)
N2 C8 N1 120.79(11)
C9 C8 N1 133.57(12)
N4 C9 C8 107.62(12)
N4 C9 C10 120.93(11)
C8 C9 C10 131.45(11)
C11 C10 C15 118.12(14)
C11 C10 C9 122.17(12)
C15 C10 C9 119.71(12)
C12 C11 C10 120.70(14)
C11 C12 C13 120.40(15)
C14 C13 C12 119.59(17)
C15 C14 C13 120.39(16)
C14 C15 C10 120.79(14)
N1 C16 C17 100.27(11)
O2 C17 C16 105.01(11)
O1 C18 O2 123.24(12)
O1 C18 N1 127.70(12)
O2 C18 N1 109.06(11)

loop_
_geom_bond_atom_site_label_1
_geom_bond_atom_site_label_2
_geom_bond_distance
C1 N2 1.4620(18)
C1 C2 1.512(2)
O1 C18 1.2007(16)
N1 C18 1.3564(16)
N1 C8 1.4022(15)
N1 C16 1.4611(17)
C2 C7 1.3816(19)
C2 C3 1.3841(19)
O2 C18 1.3398(15)
O2 C17 1.447(2)
N2 N3 1.3413(15)
N2 C8 1.3571(17)
C3 C4 1.371(2)
N3 N4 1.3176(17)
C4 C5 1.378(2)
N4 C9 1.3658(16)
C5 C6 1.369(3)
C6 C7 1.375(2)
C8 C9 1.3718(18)
C9 C10 1.4649(19)
C10 C11 1.3915(18)
C10 C15 1.395(2)
C11 C12 1.372(2)
C12 C13 1.378(2)
C13 C14 1.377(3)
C14 C15 1.370(2)
C16 C17 1.507(2)
